data_7055765
loop_
_publ_author_name
'J\"urgens, Eva'
'Buys, Kai N.'
'Schmidt, Anna-Theresa'
'Furfari, Samantha K.'
'Cole, Marcus L.'
'Moser, Michael'
'Rominger, Frank'
'Kunz, Doris'

_publ_section_title
;
 Optimised synthesis of monoanionic bis(NHC)-pincer ligand precursors and
 their Li-complexes
;
_journal_issue 11
_journal_name_full 'New J. Chem.'
_journal_page_first 9160
_journal_paper_doi 10.1039/C6NJ01941B
_journal_volume 40
_journal_year 2016
_chemical_formula_moiety 'C32 H39 N5, C3 H8 O, 2(Br), H2 O'
_chemical_formula_sum 'C35 H49 Br2 N5 O2'
_chemical_formula_weight 731.61
_chemical_name_common H(bimcaAllyl)2HBr
_chemical_name_systematic '3,6-Di-tert-butyl-1,8-bis(3-(1-allyl)imidazolium)carbazole dibromide'
_space_group_crystal_system orthorhombic
_space_group_IT_number 33
_space_group_name_Hall 'P 2c -2n'
_space_group_name_H-M_alt 'P n a 21'
_symmetry_space_group_name_Hall 'P 2c -2n'
_symmetry_space_group_name_H-M 'P n a 21'
_atom_sites_solution_hydrogens mixed
_audit_creation_method SHELXL-2014/7
_audit_update_record
;
2016-04-05 deposited with the CCDC.
2016-09-06 downloaded from the CCDC.
;
_cell_angle_alpha 90
_cell_angle_beta 90
_cell_angle_gamma 90
_cell_formula_units_Z 4
_cell_length_a 13.3028(15)
_cell_length_b 17.311(2)
_cell_length_c 16.0809(18)
_cell_measurement_reflns_used 7296
_cell_measurement_temperature 100(2)
_cell_measurement_theta_max 29.020
_cell_measurement_theta_min 1.931
_cell_volume 3703.2(7)
_computing_cell_refinement 'Bruker SAINT'
_computing_data_collection 'Bruker APEX2'
_computing_data_reduction 'Bruker SAINT'
_computing_molecular_graphics 'Bruker SHELXTL'
_computing_publication_material 'Bruker SHELXTL'
_computing_structure_refinement 'SHELXL-2013 (Sheldrick, 2013)'
_computing_structure_solution 'SHELXS-97 (Sheldrick, 2008)'
_diffrn_ambient_temperature 100(2)
_diffrn_measured_fraction_theta_full 1.000
_diffrn_measured_fraction_theta_max 0.986
_diffrn_measurement_device_type 'Bruker APEX-II DUO CCD'
_diffrn_measurement_method 'phi and omega scans'
_diffrn_radiation_type MoK\a
_diffrn_radiation_wavelength 0.71073
_diffrn_reflns_av_R_equivalents 0.1136
_diffrn_reflns_av_unetI/netI 0.0625
_diffrn_reflns_Laue_measured_fraction_full 1.000
_diffrn_reflns_Laue_measured_fraction_max 0.986
_diffrn_reflns_limit_h_max 18
_diffrn_reflns_limit_h_min -18
_diffrn_reflns_limit_k_max 23
_diffrn_reflns_limit_k_min -23
_diffrn_reflns_limit_l_max 21
_diffrn_reflns_limit_l_min -21
_diffrn_reflns_number 129596
_diffrn_reflns_point_group_measured_fraction_full 1.000
_diffrn_reflns_point_group_measured_fraction_max 0.986
_diffrn_reflns_theta_full 25.242
_diffrn_reflns_theta_max 29.020
_diffrn_reflns_theta_min 1.931
_diffrn_source microsource
_exptl_absorpt_coefficient_mu 2.225
_exptl_absorpt_correction_T_max 1.000
_exptl_absorpt_correction_T_min 0.765
_exptl_absorpt_correction_type numerical
_exptl_absorpt_process_details
;
SADABS. Ver. 2014/5. (Krause, L., Herbst-Irmer, R., Sheldrick, G. M. 
& Stalke, D. (2015). J. Appl. Crystallogr. 48.)
;
_exptl_crystal_colour colourless
_exptl_crystal_density_diffrn 1.312
_exptl_crystal_description block
_exptl_crystal_F_000 1520
_exptl_crystal_recrystallization_method 'Re-crystallisation from solvent'
_exptl_crystal_size_max 0.169
_exptl_crystal_size_mid 0.132
_exptl_crystal_size_min 0.071
_refine_diff_density_max 0.808
_refine_diff_density_min -0.711
_refine_diff_density_rms 0.088
_refine_ls_abs_structure_details
;
 Refined as an inversion twin.
;
_refine_ls_abs_structure_Flack 0.000(13)
_refine_ls_extinction_method none
_refine_ls_goodness_of_fit_ref 1.035
_refine_ls_hydrogen_treatment mixed
_refine_ls_matrix_type full
_refine_ls_number_parameters 447
_refine_ls_number_reflns 9684
_refine_ls_number_restraints 46
_refine_ls_restrained_S_all 1.034
_refine_ls_R_factor_all 0.0785
_refine_ls_R_factor_gt 0.0466
_refine_ls_shift/su_max 0.001
_refine_ls_shift/su_mean 0.000
_refine_ls_structure_factor_coef Fsqd
_refine_ls_weighting_details 'w=1/[\s^2^(Fo^2^)+(0.0535P)^2^+2.9320P] where P=(Fo^2^+2Fc^2^)/3'
_refine_ls_weighting_scheme calc
_refine_ls_wR_factor_gt 0.1023
_refine_ls_wR_factor_ref 0.1155
_reflns_Friedel_coverage 0.934
_reflns_Friedel_fraction_full 1.000
_reflns_Friedel_fraction_max 0.986
_reflns_number_gt 7296
_reflns_number_total 9684
_reflns_threshold_expression 'I > 2\s(I)'
_cod_data_source_file c6nj01941b2.cif
_cod_data_source_block bimcaAllyl_KWT
_cod_depositor_comments 'Adding full bibliography for 7055764--7055771.cif.'
_cod_original_cell_volume 3703.3(7)
_cod_database_code 7055765
_shelx_shelxl_version_number 2014/7
_shelx_space_group_comment
;
The symmetry employed for this shelxl refinement is uniquely defined
by the following loop, which should always be used as a source of
symmetry information in preference to the above space-group names.
They are only intended as comments.
;
_shelx_estimated_absorpt_t_min 0.705
_shelx_estimated_absorpt_t_max 0.858
_solvent_exptl_crystal_recrystallization_method Isopropanol

loop_
_space_group_symop_operation_xyz
'x, y, z'
'-x, -y, z+1/2'
'-x+1/2, y+1/2, z+1/2'
'x+1/2, -y+1/2, z'

loop_
_atom_site_label
_atom_site_type_symbol
_atom_site_fract_x
_atom_site_fract_y
_atom_site_fract_z
_atom_site_U_iso_or_equiv
_atom_site_adp_type
_atom_site_occupancy
_atom_site_site_symmetry_order
_atom_site_calc_flag
_atom_site_refinement_flags_posn
_atom_site_refinement_flags_adp
_atom_site_refinement_flags_occupancy
_atom_site_disorder_assembly
_atom_site_disorder_group
Br1 Br 0.62493(4) 0.77477(3) 0.97725(9) 0.02919(14) Uani 1 1 d . . . . .
Br2 Br 0.66169(5) 1.06445(3) 1.02152(9) 0.03442(16) Uani 1 1 d . . . . .
N1 N 0.5559(4) 0.8729(3) 1.1423(3) 0.0217(10) Uani 1 1 d . . . . .
H1N H 0.579(5) 0.858(4) 1.100(4) 0.026 Uiso 1 1 d . U . . .
N2 N 0.4606(4) 0.9139(3) 0.8978(2) 0.0255(11) Uani 1 1 d D . . . .
N5 N 0.3921(3) 0.8949(3) 1.0173(3) 0.0219(9) Uani 1 1 d . . . . .
N7 N 0.8525(3) 0.8689(3) 1.0503(3) 0.0283(11) Uani 1 1 d D . . . .
N10 N 0.7757(4) 0.8435(3) 1.1650(3) 0.0225(10) Uani 1 1 d . . . . .
C1 C 0.4670(4) 0.9305(3) 0.9781(4) 0.0230(10) Uani 1 1 d . . . . .
H1 H 0.5165 0.9624 1.0033 0.05(2) Uiso 1 1 calc R . . . .
C3 C 0.3795(5) 0.8658(4) 0.8852(4) 0.0320(14) Uani 1 1 d . . . . .
H3 H 0.3582 0.8451 0.8335 0.038 Uiso 1 1 calc R U . . .
C4 C 0.3358(5) 0.8536(4) 0.9597(3) 0.0296(13) Uani 1 1 d . . . . .
H4 H 0.2781 0.8229 0.9706 0.036 Uiso 1 1 calc R U . . .
C6 C 0.7792(4) 0.8928(4) 1.0999(4) 0.0263(12) Uani 1 1 d . . . . .
H6 H 0.7372 0.9364 1.0914 0.032 Uiso 1 1 calc R U . . .
C8 C 0.8964(5) 0.8049(4) 1.0819(4) 0.0290(13) Uani 1 1 d . . . . .
H8 H 0.9502 0.7767 1.0577 0.035 Uiso 1 1 calc R U . . .
C9 C 0.8492(4) 0.7884(4) 1.1546(4) 0.0269(13) Uani 1 1 d . . . . .
H9 H 0.8640 0.7469 1.1912 0.032 Uiso 1 1 calc R U . . .
C11 C 0.3745(4) 0.8957(3) 1.1058(4) 0.0224(11) Uani 1 1 d . . . . .
C12 C 0.4548(4) 0.8837(3) 1.1593(3) 0.0198(11) Uani 1 1 d . . . . .
C13 C 0.4387(4) 0.8811(3) 1.2458(3) 0.0216(11) Uani 1 1 d . . . . .
C14 C 0.3413(4) 0.8907(3) 1.2777(4) 0.0228(11) Uani 1 1 d . . . . .
H14 H 0.3305 0.8894 1.3361 0.027 Uiso 1 1 calc R U . . .
C15 C 0.2611(4) 0.9022(3) 1.2246(3) 0.0214(11) Uani 1 1 d . . . . .
C16 C 0.2798(4) 0.9050(3) 1.1379(3) 0.0235(12) Uani 1 1 d . . . . .
H16 H 0.2252 0.9135 1.1010 0.028 Uiso 1 1 calc R U . . .
C17 C 0.5379(5) 0.9352(4) 0.8361(3) 0.0328(14) Uani 1 1 d D . . . .
H17A H 0.5949 0.8987 0.8401 0.039 Uiso 1 1 calc R U . . .
H17B H 0.5634 0.9876 0.8486 0.039 Uiso 1 1 calc R U . . .
C18 C 0.4972(5) 0.9337(4) 0.7505(3) 0.0379(15) Uani 1 1 d D . . . .
H18 H 0.4407 0.9653 0.7385 0.045 Uiso 1 1 calc R U . . .
C19 C 0.5336(7) 0.8925(5) 0.6918(4) 0.059(2) Uani 1 1 d D . . . .
H19A H 0.5901 0.8603 0.7019 0.070 Uiso 1 1 calc R U . . .
H19B H 0.5040 0.8940 0.6380 0.070 Uiso 1 1 calc R U . . .
C21 C 0.7058(4) 0.8479(3) 1.2324(3) 0.0222(12) Uani 1 1 d . . . . .
C22 C 0.6055(4) 0.8619(3) 1.2172(4) 0.0220(12) Uani 1 1 d . . . . .
C23 C 0.5365(4) 0.8668(3) 1.2839(3) 0.0216(12) Uani 1 1 d . . . . .
C24 C 0.5693(4) 0.8575(3) 1.3648(3) 0.0237(12) Uani 1 1 d . . . . .
H24 H 0.5228 0.8615 1.4094 0.028 Uiso 1 1 calc R U . . .
C25 C 0.6709(5) 0.8420(4) 1.3815(4) 0.0265(13) Uani 1 1 d . . . . .
C26 C 0.7377(4) 0.8380(3) 1.3134(3) 0.0238(12) Uani 1 1 d . . . . .
H26 H 0.8069 0.8281 1.3237 0.029 Uiso 1 1 calc R U . . .
C27 C 0.8817(4) 0.9076(4) 0.9707(4) 0.0368(14) Uani 1 1 d D . . . .
H27A H 0.8996 0.8680 0.9288 0.044 Uiso 1 1 calc R U . . .
H27B H 0.8241 0.9377 0.9491 0.044 Uiso 1 1 calc R U . . .
C31 C 0.1544(5) 0.9171(4) 1.2566(4) 0.0278(13) Uani 1 1 d . . . . .
C33 C 0.0777(7) 0.8721(8) 1.2053(6) 0.043(3) Uani 0.737(19) 1 d . U P A 1
H33A H 0.0941 0.8169 1.2071 0.065 Uiso 0.737(19) 1 calc R U P A 1
H33B H 0.0795 0.8901 1.1475 0.065 Uiso 0.737(19) 1 calc R U P A 1
H33C H 0.0103 0.8803 1.2282 0.065 Uiso 0.737(19) 1 calc R U P A 1
C34 C 0.1347(9) 1.0021(6) 1.2561(9) 0.042(3) Uani 0.737(19) 1 d . U P A 1
H34A H 0.1380 1.0214 1.1989 0.063 Uiso 0.737(19) 1 calc R U P A 1
H34B H 0.1855 1.0284 1.2900 0.063 Uiso 0.737(19) 1 calc R U P A 1
H34C H 0.0678 1.0122 1.2790 0.063 Uiso 0.737(19) 1 calc R U P A 1
C32 C 0.1405(7) 0.8858(7) 1.3470(7) 0.038(3) Uani 0.737(19) 1 d . U P A 1
H32A H 0.1870 0.9125 1.3845 0.056 Uiso 0.737(19) 1 calc R U P A 1
H32B H 0.1545 0.8302 1.3480 0.056 Uiso 0.737(19) 1 calc R U P A 1
H32C H 0.0712 0.8949 1.3652 0.056 Uiso 0.737(19) 1 calc R U P A 1
C322 C 0.160(2) 0.998(2) 1.295(2) 0.041(8) Uani 0.263(19) 1 d . U P A 2
H32D H 0.1833 1.0350 1.2533 0.061 Uiso 0.263(19) 1 calc R U P A 2
H32E H 0.2061 0.9976 1.3423 0.061 Uiso 0.263(19) 1 calc R U P A 2
H32F H 0.0925 1.0134 1.3144 0.061 Uiso 0.263(19) 1 calc R U P A 2
C321 C 0.0764(19) 0.9293(19) 1.1784(16) 0.035(7) Uani 0.263(19) 1 d . U P A 2
H32G H 0.0646 0.8795 1.1509 0.052 Uiso 0.263(19) 1 calc R U P A 2
H32H H 0.1055 0.9657 1.1385 0.052 Uiso 0.263(19) 1 calc R U P A 2
H32I H 0.0124 0.9498 1.1992 0.052 Uiso 0.263(19) 1 calc R U P A 2
C320 C 0.119(3) 0.859(2) 1.309(3) 0.059(10) Uani 0.263(19) 1 d . U P A 2
H32J H 0.1316 0.8089 1.2831 0.089 Uiso 0.263(19) 1 calc R U P A 2
H32K H 0.0464 0.8661 1.3170 0.089 Uiso 0.263(19) 1 calc R U P A 2
H32L H 0.1535 0.8624 1.3622 0.089 Uiso 0.263(19) 1 calc R U P A 2
C35 C 0.7080(4) 0.8333(3) 1.4711(4) 0.0289(12) Uani 1 1 d . . . . .
C36 C 0.8183(5) 0.8067(5) 1.4759(5) 0.0497(18) Uani 1 1 d . . . . .
H36A H 0.8376 0.8001 1.5343 0.075 Uiso 1 1 calc R U . . .
H36B H 0.8616 0.8457 1.4500 0.075 Uiso 1 1 calc R U . . .
H36C H 0.8258 0.7574 1.4466 0.075 Uiso 1 1 calc R U . . .
C37 C 0.6445(6) 0.7719(4) 1.5171(4) 0.0424(16) Uani 1 1 d . . . . .
H37A H 0.6699 0.7657 1.5739 0.064 Uiso 1 1 calc R U . . .
H37B H 0.6492 0.7225 1.4876 0.064 Uiso 1 1 calc R U . . .
H37C H 0.5742 0.7887 1.5190 0.064 Uiso 1 1 calc R U . . .
C38 C 0.6984(5) 0.9113(4) 1.5151(5) 0.0400(15) Uani 1 1 d . . . . .
H38A H 0.7249 0.9071 1.5718 0.060 Uiso 1 1 calc R U . . .
H38B H 0.6274 0.9264 1.5172 0.060 Uiso 1 1 calc R U . . .
H38C H 0.7366 0.9504 1.4844 0.060 Uiso 1 1 calc R U . . .
O100 O 0.7489(5) 1.1640(4) 1.1951(4) 0.0658(17) Uani 1 1 d . . . . .
H100 H 0.7068 1.1425 1.1638 0.099 Uiso 1 1 calc R U . . .
C101 C 0.8391(7) 1.1164(5) 1.2003(6) 0.063(3) Uani 1 1 d D . . . .
H101 H 0.8592 1.1006 1.1428 0.076 Uiso 1 1 calc R U . . .
C103 C 0.9225(8) 1.1684(7) 1.2373(9) 0.098(4) Uani 1 1 d D . . . .
H10A H 0.9619 1.1912 1.1920 0.146 Uiso 1 1 calc R U . . .
H10B H 0.9666 1.1373 1.2728 0.146 Uiso 1 1 calc R U . . .
H10C H 0.8918 1.2096 1.2704 0.146 Uiso 1 1 calc R U . . .
C102 C 0.8185(6) 1.0429(5) 1.2524(7) 0.070(3) Uani 1 1 d D . . . .
H10D H 0.7546 1.0199 1.2349 0.104 Uiso 1 1 calc R U . . .
H10E H 0.8148 1.0567 1.3114 0.104 Uiso 1 1 calc R U . . .
H10F H 0.8729 1.0057 1.2437 0.104 Uiso 1 1 calc R U . . .
C28 C 0.9683(6) 0.9595(5) 0.9845(5) 0.067(2) Uani 1 1 d D . . . .
H28 H 0.9580 1.0046 1.0170 0.081 Uiso 1 1 calc R U . . .
C29 C 1.0563(6) 0.9475(8) 0.9553(8) 0.118(5) Uani 1 1 d D . . . .
H29A H 1.0691 0.9029 0.9225 0.142 Uiso 1 1 calc R U . . .
H29B H 1.1089 0.9832 0.9663 0.142 Uiso 1 1 calc R U . . .
O1W O 0.7297(8) 1.3024(5) 1.2964(6) 0.111(3) Uani 1 1 d D . . . .
H1W H 0.726(6) 1.279(3) 1.2466(16) 0.134 Uiso 1 1 d D U . . .
H2W H 0.762(4) 1.2683(18) 1.329(2) 0.134 Uiso 1 1 d D U . . .

loop_
_atom_site_aniso_label
_atom_site_aniso_U_11
_atom_site_aniso_U_22
_atom_site_aniso_U_33
_atom_site_aniso_U_23
_atom_site_aniso_U_13
_atom_site_aniso_U_12
Br1 0.0270(3) 0.0337(3) 0.0268(2) -0.0035(3) 0.0031(3) 0.0048(2)
Br2 0.0407(3) 0.0298(3) 0.0328(3) 0.0066(3) -0.0071(3) -0.0068(3)
N1 0.021(2) 0.028(3) 0.016(2) 0.0038(19) 0.0022(18) 0.000(2)
N2 0.030(3) 0.028(3) 0.019(2) 0.0027(19) 0.002(2) -0.003(2)
N5 0.023(2) 0.024(2) 0.018(2) 0.003(2) -0.003(2) -0.0021(18)
N7 0.023(3) 0.037(3) 0.025(2) 0.002(2) 0.0024(19) -0.003(2)
N10 0.021(2) 0.026(3) 0.020(2) 0.0036(19) 0.0030(18) 0.0011(19)
C1 0.026(3) 0.022(3) 0.021(2) -0.001(3) -0.001(3) -0.001(2)
C3 0.038(4) 0.039(4) 0.019(3) 0.004(3) -0.004(2) -0.012(3)
C4 0.034(3) 0.037(4) 0.018(3) 0.001(2) -0.001(2) -0.010(3)
C6 0.028(3) 0.028(3) 0.022(3) 0.004(2) 0.004(2) 0.002(3)
C8 0.027(3) 0.028(3) 0.032(3) -0.005(3) 0.008(2) 0.000(2)
C9 0.021(3) 0.026(3) 0.033(3) -0.001(3) 0.003(2) 0.004(2)
C11 0.026(3) 0.021(3) 0.021(3) 0.000(2) 0.001(2) 0.001(2)
C12 0.020(3) 0.019(3) 0.020(2) 0.001(2) 0.002(2) -0.001(2)
C13 0.025(3) 0.022(3) 0.018(2) -0.001(2) 0.003(2) 0.000(2)
C14 0.025(3) 0.022(3) 0.021(2) -0.006(2) 0.002(2) 0.003(2)
C15 0.021(3) 0.022(3) 0.022(3) -0.003(2) -0.001(2) 0.000(2)
C16 0.025(3) 0.024(3) 0.021(3) 0.001(2) -0.003(2) 0.000(2)
C17 0.036(4) 0.037(4) 0.025(3) 0.011(3) 0.007(3) -0.006(3)
C18 0.046(4) 0.037(4) 0.030(3) 0.003(3) 0.004(3) -0.007(3)
C19 0.073(6) 0.078(6) 0.024(3) -0.007(4) 0.011(4) 0.008(5)
C21 0.025(3) 0.022(3) 0.019(3) 0.000(2) 0.005(2) 0.005(2)
C22 0.022(3) 0.022(3) 0.022(3) 0.000(2) -0.001(2) -0.001(2)
C23 0.023(3) 0.024(3) 0.019(3) 0.000(2) 0.003(2) 0.003(2)
C24 0.028(3) 0.024(3) 0.019(3) -0.002(2) 0.001(2) 0.001(2)
C25 0.033(3) 0.028(3) 0.018(3) -0.003(2) 0.000(2) 0.005(2)
C26 0.024(3) 0.026(3) 0.021(3) 0.000(2) -0.001(2) 0.003(2)
C27 0.031(3) 0.057(4) 0.023(3) 0.008(3) 0.006(3) -0.008(3)
C31 0.024(3) 0.033(4) 0.026(3) -0.008(3) 0.003(2) 0.001(3)
C33 0.029(5) 0.070(8) 0.031(5) -0.018(5) 0.005(4) -0.007(5)
C34 0.038(6) 0.036(5) 0.053(7) 0.006(5) 0.016(5) 0.007(4)
C32 0.024(5) 0.058(7) 0.031(5) 0.005(5) 0.012(4) 0.003(4)
C322 0.036(12) 0.046(13) 0.040(12) -0.008(11) -0.002(10) 0.008(10)
C321 0.026(10) 0.048(13) 0.031(10) -0.014(9) 0.007(8) 0.008(9)
C320 0.055(14) 0.066(15) 0.058(15) -0.002(12) 0.009(12) -0.001(11)
C35 0.035(3) 0.033(3) 0.019(2) 0.000(3) -0.002(3) 0.009(2)
C36 0.044(4) 0.077(5) 0.029(3) 0.002(4) -0.005(4) 0.023(3)
C37 0.066(5) 0.039(4) 0.022(3) 0.003(3) -0.005(3) 0.000(3)
C38 0.050(4) 0.041(4) 0.030(3) -0.008(3) -0.009(3) 0.000(3)
O100 0.069(4) 0.073(4) 0.055(4) -0.008(3) -0.007(3) 0.009(3)
C101 0.057(6) 0.078(7) 0.054(5) -0.014(5) -0.006(4) 0.003(5)
C103 0.072(8) 0.080(8) 0.141(11) 0.020(8) -0.017(8) -0.008(6)
C102 0.034(5) 0.059(6) 0.115(9) -0.045(6) -0.001(5) 0.003(4)
C28 0.064(5) 0.102(7) 0.037(4) 0.024(5) 0.001(4) -0.028(5)
C29 0.072(8) 0.172(14) 0.111(10) 0.070(10) -0.017(7) -0.033(8)
O1W 0.119(8) 0.098(7) 0.117(7) 0.018(6) -0.024(6) 0.009(6)

loop_
_atom_type_symbol
_atom_type_description
_atom_type_scat_dispersion_real
_atom_type_scat_dispersion_imag
_atom_type_scat_source
C C 0.0033 0.0016 'International Tables Vol C Tables 4.2.6.8 and 6.1.1.4'
H H 0.0000 0.0000 'International Tables Vol C Tables 4.2.6.8 and 6.1.1.4'
N N 0.0061 0.0033 'International Tables Vol C Tables 4.2.6.8 and 6.1.1.4'
O O 0.0106 0.0060 'International Tables Vol C Tables 4.2.6.8 and 6.1.1.4'
Br Br -0.2901 2.4595 'International Tables Vol C Tables 4.2.6.8 and 6.1.1.4'

loop_
_geom_angle_atom_site_label_1
_geom_angle_atom_site_label_2
_geom_angle_atom_site_label_3
_geom_angle
C12 N1 C22 108.0(4)
C12 N1 H1N 126(5)
C22 N1 H1N 121(5)
C1 N2 C3 108.9(5)
C1 N2 C17 123.9(5)
C3 N2 C17 126.6(5)
C1 N5 C4 109.0(5)
C1 N5 C11 125.8(5)
C4 N5 C11 125.2(5)
C6 N7 C8 110.4(5)
C6 N7 C27 124.5(5)
C8 N7 C27 125.1(5)
C6 N10 C9 108.6(5)
C6 N10 C21 125.2(5)
C9 N10 C21 126.2(5)
N2 C1 N5 108.3(5)
N2 C1 H1 125.9
N5 C1 H1 125.9
C4 C3 N2 107.6(5)
C4 C3 H3 126.2
N2 C3 H3 126.2
C3 C4 N5 106.3(5)
C3 C4 H4 126.9
N5 C4 H4 126.9
N7 C6 N10 107.1(5)
N7 C6 H6 126.5
N10 C6 H6 126.5
N7 C8 C9 107.2(5)
N7 C8 H8 126.4
C9 C8 H8 126.4
C8 C9 N10 106.8(6)
C8 C9 H9 126.6
N10 C9 H9 126.6
C16 C11 C12 119.4(5)
C16 C11 N5 121.5(5)
C12 C11 N5 119.0(5)
N1 C12 C11 130.2(5)
N1 C12 C13 109.8(5)
C11 C12 C13 120.1(5)
C14 C13 C12 119.8(5)
C14 C13 C23 133.6(5)
C12 C13 C23 106.6(5)
C15 C14 C13 120.3(5)
C15 C14 H14 119.8
C13 C14 H14 119.8
C14 C15 C16 118.5(5)
C14 C15 C31 122.2(5)
C16 C15 C31 119.2(5)
C11 C16 C15 121.9(5)
C11 C16 H16 119.1
C15 C16 H16 119.1
N2 C17 C18 111.5(5)
N2 C17 H17A 109.3
C18 C17 H17A 109.3
N2 C17 H17B 109.3
C18 C17 H17B 109.3
H17A C17 H17B 108.0
C19 C18 C17 124.0(6)
C19 C18 H18 118.0
C17 C18 H18 118.0
C18 C19 H19A 120.0
C18 C19 H19B 120.0
H19A C19 H19B 120.0
C22 C21 C26 119.1(5)
C22 C21 N10 120.3(5)
C26 C21 N10 120.6(5)
C21 C22 N1 129.7(5)
C21 C22 C23 120.4(5)
N1 C22 C23 109.9(5)
C24 C23 C22 120.1(5)
C24 C23 C13 134.2(5)
C22 C23 C13 105.7(5)
C23 C24 C25 120.5(5)
C23 C24 H24 119.8
C25 C24 H24 119.8
C24 C25 C26 117.9(5)
C24 C25 C35 120.6(5)
C26 C25 C35 121.5(5)
C21 C26 C25 122.1(5)
C21 C26 H26 118.9
C25 C26 H26 118.9
C28 C27 N7 110.3(5)
C28 C27 H27A 109.6
N7 C27 H27A 109.6
C28 C27 H27B 109.6
N7 C27 H27B 109.6
H27A C27 H27B 108.1
C34 C31 C33 112.5(8)
C320 C31 C15 113.3(17)
C34 C31 C15 109.1(6)
C33 C31 C15 110.6(5)
C320 C31 C322 116(2)
C15 C31 C322 104.4(13)
C34 C31 C32 109.1(7)
C33 C31 C32 104.3(7)
C15 C31 C32 111.3(6)
C320 C31 C321 110(2)
C15 C31 C321 110.5(9)
C322 C31 C321 102.8(16)
C31 C33 H33A 109.5
C31 C33 H33B 109.5
H33A C33 H33B 109.5
C31 C33 H33C 109.5
H33A C33 H33C 109.5
H33B C33 H33C 109.5
C31 C34 H34A 109.5
C31 C34 H34B 109.5
H34A C34 H34B 109.5
C31 C34 H34C 109.5
H34A C34 H34C 109.5
H34B C34 H34C 109.5
C31 C32 H32A 109.5
C31 C32 H32B 109.5
H32A C32 H32B 109.5
C31 C32 H32C 109.5
H32A C32 H32C 109.5
H32B C32 H32C 109.5
C31 C322 H32D 109.5
C31 C322 H32E 109.5
H32D C322 H32E 109.5
C31 C322 H32F 109.5
H32D C322 H32F 109.5
H32E C322 H32F 109.5
C31 C321 H32G 109.5
C31 C321 H32H 109.5
H32G C321 H32H 109.5
C31 C321 H32I 109.5
H32G C321 H32I 109.5
H32H C321 H32I 109.5
C31 C320 H32J 109.5
C31 C320 H32K 109.5
H32J C320 H32K 109.5
C31 C320 H32L 109.5
H32J C320 H32L 109.5
H32K C320 H32L 109.5
C38 C35 C25 108.7(5)
C38 C35 C36 108.7(6)
C25 C35 C36 112.6(5)
C38 C35 C37 109.9(5)
C25 C35 C37 110.0(5)
C36 C35 C37 107.0(5)
C35 C36 H36A 109.5
C35 C36 H36B 109.5
H36A C36 H36B 109.5
C35 C36 H36C 109.5
H36A C36 H36C 109.5
H36B C36 H36C 109.5
C35 C37 H37A 109.5
C35 C37 H37B 109.5
H37A C37 H37B 109.5
C35 C37 H37C 109.5
H37A C37 H37C 109.5
H37B C37 H37C 109.5
C35 C38 H38A 109.5
C35 C38 H38B 109.5
H38A C38 H38B 109.5
C35 C38 H38C 109.5
H38A C38 H38C 109.5
H38B C38 H38C 109.5
C101 O100 H100 109.5
O100 C101 C103 106.5(8)
O100 C101 C102 110.5(7)
C103 C101 C102 113.4(8)
O100 C101 H101 108.8
C103 C101 H101 108.8
C102 C101 H101 108.8
C101 C103 H10A 109.5
C101 C103 H10B 109.5
H10A C103 H10B 109.5
C101 C103 H10C 109.5
H10A C103 H10C 109.5
H10B C103 H10C 109.5
C101 C102 H10D 109.5
C101 C102 H10E 109.5
H10D C102 H10E 109.5
C101 C102 H10F 109.5
H10D C102 H10F 109.5
H10E C102 H10F 109.5
C29 C28 C27 124.1(7)
C29 C28 H28 118.0
C27 C28 H28 118.0
C28 C29 H29A 120.0
C28 C29 H29B 120.0
H29A C29 H29B 120.0
H1W O1W H2W 104.7(2)

loop_
_geom_bond_atom_site_label_1
_geom_bond_atom_site_label_2
_geom_bond_distance
N1 C12 1.385(7)
N1 C22 1.388(7)
N1 H1N 0.79(7)
N2 C1 1.325(7)
N2 C3 1.378(8)
N2 C17 1.476(7)
N5 C1 1.331(7)
N5 C4 1.389(7)
N5 C11 1.443(7)
N7 C6 1.325(8)
N7 C8 1.351(8)
N7 C27 1.497(8)
N10 C6 1.352(7)
N10 C9 1.376(7)
N10 C21 1.429(7)
C1 H1 0.9500
C3 C4 1.347(8)
C3 H3 0.9500
C4 H4 0.9500
C6 H6 0.9500
C8 C9 1.358(9)
C8 H8 0.9500
C9 H9 0.9500
C11 C16 1.371(8)
C11 C12 1.387(8)
C12 C13 1.408(7)
C13 C14 1.404(8)
C13 C23 1.459(8)
C14 C15 1.380(8)
C14 H14 0.9500
C15 C16 1.417(7)
C15 C31 1.532(8)
C16 H16 0.9500
C17 C18 1.478(7)
C17 H17A 0.9900
C17 H17B 0.9900
C18 C19 1.279(8)
C18 H18 0.9500
C19 H19A 0.9500
C19 H19B 0.9500
C21 C22 1.378(8)
C21 C26 1.381(8)
C22 C23 1.415(8)
C23 C24 1.381(8)
C24 C25 1.404(8)
C24 H24 0.9500
C25 C26 1.412(8)
C25 C35 1.531(8)
C26 H26 0.9500
C27 C28 1.478(7)
C27 H27A 0.9900
C27 H27B 0.9900
C31 C320 1.39(4)
C31 C34 1.494(13)
C31 C33 1.526(11)
C31 C322 1.53(3)
C31 C32 1.563(11)
C31 C321 1.64(3)
C33 H33A 0.9800
C33 H33B 0.9800
C33 H33C 0.9800
C34 H34A 0.9800
C34 H34B 0.9800
C34 H34C 0.9800
C32 H32A 0.9800
C32 H32B 0.9800
C32 H32C 0.9800
C322 H32D 0.9800
C322 H32E 0.9800
C322 H32F 0.9800
C321 H32G 0.9800
C321 H32H 0.9800
C321 H32I 0.9800
C320 H32J 0.9800
C320 H32K 0.9800
C320 H32L 0.9800
C35 C38 1.530(9)
C35 C36 1.539(9)
C35 C37 1.545(9)
C36 H36A 0.9800
C36 H36B 0.9800
C36 H36C 0.9800
C37 H37A 0.9800
C37 H37B 0.9800
C37 H37C 0.9800
C38 H38A 0.9800
C38 H38B 0.9800
C38 H38C 0.9800
O100 C101 1.457(11)
O100 H100 0.8400
C101 C103 1.548(10)
C101 C102 1.548(10)
C101 H101 1.0000
C103 H10A 0.9800
C103 H10B 0.9800
C103 H10C 0.9800
C102 H10D 0.9800
C102 H10E 0.9800
C102 H10F 0.9800
C28 C29 1.278(8)
C28 H28 0.9500
C29 H29A 0.9500
C29 H29B 0.9500
O1W H1W 0.9001(15)
O1W H2W 0.9001(15)
